data_4309930
loop_
_publ_author_name
'Daniel Robertson'
'John F. Cannon'
'Nikolay Gerasimchuk'

_publ_section_title
;
Double-Stranded Metal-Organic Networks for One-Dimensional Mixed Valence
Coordination Polymers
;
_journal_name_full 'Inorganic Chemistry'
_journal_page_first 8326
_journal_page_last 8342
_journal_paper_doi 10.1021/ic050465w
_journal_volume 44
_journal_year 2005
_chemical_formula_sum 'C8 H4 Cl N2 O Tl'
_chemical_formula_weight 383.95
_chemical_name_systematic
; 
 ? 
;
_space_group_IT_number 14
_symmetry_cell_setting monoclinic
_symmetry_space_group_name_Hall '-P 2yn'
_symmetry_space_group_name_H-M 'P 1 21/n 1'
_atom_sites_solution_hydrogens geom
_atom_sites_solution_primary direct
_atom_sites_solution_secondary difmap
_audit_creation_method SHELXL-97
_cell_angle_alpha 90.00
_cell_angle_beta 92.447(3)
_cell_angle_gamma 90.00
_cell_formula_units_Z 4
_cell_length_a 3.8382(7)
_cell_length_b 11.0065(18)
_cell_length_c 20.901(4)
_cell_measurement_reflns_used 4829
_cell_measurement_temperature 293(2)
_cell_measurement_theta_max 27.1
_cell_measurement_theta_min 2.7
_cell_volume 882.2(3)
_computing_cell_refinement 'SAINT (Bruker, 1998)'
_computing_data_collection 'SMART (Bruker, 1998)'
_computing_data_reduction 'SAINT (Bruker, 1998)'
_computing_molecular_graphics 'ORTEP-III (Burnett & Johnson, 1996)'
_computing_publication_material 'CIFTAB (Sheldrick, 1997)'
_computing_structure_refinement 'SHELXL-97 (Sheldrick, 1997)'
_computing_structure_solution 'SHELXS-97 (Sheldrick, 1997)'
_diffrn_ambient_temperature 193(2)
_diffrn_measured_fraction_theta_full 0.980
_diffrn_measured_fraction_theta_max 0.980
_diffrn_measurement_device_type 'Bruker SMART CCD area detector'
_diffrn_measurement_method 'omega scans'
_diffrn_radiation_monochromator graphite
_diffrn_radiation_source 'normal-focus sealed tube'
_diffrn_radiation_type MoK\a
_diffrn_radiation_wavelength 0.71073
_diffrn_reflns_av_R_equivalents 0.0383
_diffrn_reflns_av_sigmaI/netI 0.0390
_diffrn_reflns_limit_h_max 4
_diffrn_reflns_limit_h_min -4
_diffrn_reflns_limit_k_max 14
_diffrn_reflns_limit_k_min -14
_diffrn_reflns_limit_l_max 26
_diffrn_reflns_limit_l_min -22
_diffrn_reflns_number 5699
_diffrn_reflns_theta_full 27.10
_diffrn_reflns_theta_max 27.10
_diffrn_reflns_theta_min 1.95
_diffrn_standards_decay_% 0.0
_exptl_absorpt_coefficient_mu 18.565
_exptl_absorpt_correction_T_max 0.26
_exptl_absorpt_correction_T_min 0.05
_exptl_absorpt_correction_type multi-scan
_exptl_absorpt_process_details
;
 Data were corrected for decay and absorption using the program SADABS 
 based on the method of R.H. Blessing (Acta Cryst. A51, 33-38, 1995).
;
_exptl_crystal_colour yellow
_exptl_crystal_density_diffrn 2.891
_exptl_crystal_density_method 'not measured'
_exptl_crystal_description needle
_exptl_crystal_F_000 688
_exptl_crystal_size_max 0.40
_exptl_crystal_size_mid 0.10
_exptl_crystal_size_min 0.10
_refine_diff_density_max 4.690
_refine_diff_density_min -5.166
_refine_diff_density_rms 0.427
_refine_ls_extinction_method none
_refine_ls_goodness_of_fit_ref 1.282
_refine_ls_hydrogen_treatment noref
_refine_ls_matrix_type full
_refine_ls_number_parameters 118
_refine_ls_number_reflns 1899
_refine_ls_number_restraints 0
_refine_ls_restrained_S_all 1.282
_refine_ls_R_factor_all 0.0717
_refine_ls_R_factor_gt 0.0689
_refine_ls_shift/su_max 0.000
_refine_ls_shift/su_mean 0.000
_refine_ls_structure_factor_coef Fsqd
_refine_ls_weighting_details 'calc w=1/[\s^2^(Fo^2^)+(0.0000P)^2^+90.1153P] where P=(Fo^2^+2Fc^2^)/3'
_refine_ls_weighting_scheme calc
_refine_ls_wR_factor_gt 0.1650
_refine_ls_wR_factor_ref 0.1661
_reflns_number_gt 1799
_reflns_number_total 1899
_reflns_threshold_expression >2sigma(I)
_cod_data_source_file ic050465wsi20050329_115513.cif
_cod_data_source_block NGPhClTl
_cod_original_sg_symbol_H-M 'P  1 21/n 1'
_cod_database_code 4309930

loop_
_symmetry_equiv_pos_as_xyz
'x, y, z'
'-x+1/2, y+1/2, -z+1/2'
'-x, -y, -z'
'x-1/2, -y-1/2, z-1/2'

loop_
_atom_site_label
_atom_site_type_symbol
_atom_site_fract_x
_atom_site_fract_y
_atom_site_fract_z
_atom_site_U_iso_or_equiv
_atom_site_adp_type
_atom_site_occupancy
_atom_site_symmetry_multiplicity
_atom_site_calc_flag
_atom_site_refinement_flags
_atom_site_disorder_assembly
_atom_site_disorder_group
Tl1 Tl 0.6966(2) 0.11757(6) -0.06834(4) 0.0208(2) Uani 1 1 d . . .
Cl1 Cl 0.2261(14) 0.2945(4) 0.2371(2) 0.0255(10) Uani 1 1 d . . .
O1 O 0.257(4) 0.1004(11) 0.0217(6) 0.022(3) Uani 1 1 d . . .
N1 N 0.231(4) 0.2178(13) 0.0418(7) 0.017(3) Uani 1 1 d . . .
N2 N -0.188(5) 0.0418(15) 0.1488(9) 0.027(4) Uani 1 1 d . . .
C1 C -0.003(5) 0.3576(15) 0.1169(9) 0.018(4) Uani 1 1 d . . .
C2 C 0.041(4) 0.3949(16) 0.1788(9) 0.017(4) Uani 1 1 d . . .
C3 C -0.027(5) 0.5120(18) 0.2005(10) 0.024(4) Uani 1 1 d . . .
H3 H 0.0157 0.5345 0.2430 0.029 Uiso 1 1 calc R . .
C4 C -0.163(6) 0.5940(17) 0.1543(10) 0.025(4) Uani 1 1 d . . .
H4 H -0.2189 0.6726 0.1666 0.030 Uiso 1 1 calc R . .
C5 C -0.214(5) 0.5601(17) 0.0914(10) 0.022(4) Uani 1 1 d . . .
H5 H -0.2993 0.6165 0.0615 0.026 Uiso 1 1 calc R . .
C6 C -0.140(5) 0.4410(16) 0.0718(9) 0.017(4) Uani 1 1 d . . .
H6 H -0.1822 0.4178 0.0293 0.020 Uiso 1 1 calc R . .
C7 C 0.064(5) 0.2318(16) 0.0948(9) 0.016(4) Uani 1 1 d . . .
C8 C -0.070(5) 0.1294(17) 0.1266(9) 0.022(4) Uani 1 1 d . . .

loop_
_atom_site_aniso_label
_atom_site_aniso_U_11
_atom_site_aniso_U_22
_atom_site_aniso_U_33
_atom_site_aniso_U_23
_atom_site_aniso_U_13
_atom_site_aniso_U_12
Tl1 0.0269(4) 0.0112(3) 0.0244(4) 0.0008(3) 0.0016(3) 0.0027(3)
Cl1 0.031(3) 0.022(2) 0.023(2) 0.0042(18) -0.0046(19) 0.002(2)
O1 0.038(8) 0.008(6) 0.020(7) -0.004(5) 0.004(6) 0.004(6)
N1 0.020(8) 0.010(7) 0.021(8) -0.003(6) 0.003(6) 0.004(6)
N2 0.032(10) 0.014(8) 0.035(10) 0.002(7) 0.008(8) 0.001(7)
C1 0.023(10) 0.009(8) 0.022(9) -0.003(7) 0.008(7) -0.005(7)
C2 0.009(8) 0.009(8) 0.035(10) 0.010(7) 0.009(7) 0.001(7)
C3 0.021(10) 0.021(10) 0.030(11) -0.003(8) 0.008(8) 0.000(8)
C4 0.035(12) 0.011(9) 0.029(10) -0.005(7) 0.012(9) 0.006(8)
C5 0.027(11) 0.011(8) 0.026(10) 0.003(7) -0.003(8) 0.010(8)
C6 0.019(10) 0.018(9) 0.013(8) 0.001(7) 0.002(7) 0.006(7)
C7 0.019(9) 0.010(8) 0.019(9) -0.006(7) -0.001(7) 0.006(7)
C8 0.035(11) 0.010(8) 0.021(9) -0.004(7) 0.000(8) -0.002(8)

loop_
_atom_type_symbol
_atom_type_description
_atom_type_scat_dispersion_real
_atom_type_scat_dispersion_imag
_atom_type_scat_source
C C 0.0033 0.0016 'International Tables Vol C Tables 4.2.6.8 and 6.1.1.4'
H H 0.0000 0.0000 'International Tables Vol C Tables 4.2.6.8 and 6.1.1.4'
N N 0.0061 0.0033 'International Tables Vol C Tables 4.2.6.8 and 6.1.1.4'
O O 0.0106 0.0060 'International Tables Vol C Tables 4.2.6.8 and 6.1.1.4'
Cl Cl 0.1484 0.1585 'International Tables Vol C Tables 4.2.6.8 and 6.1.1.4'
Tl Tl -2.8358 9.6688 'International Tables Vol C Tables 4.2.6.8 and 6.1.1.4'

loop_
_geom_angle_atom_site_label_1
_geom_angle_atom_site_label_2
_geom_angle_atom_site_label_3
_geom_angle
_geom_angle_site_symmetry_1
_geom_angle_site_symmetry_3
_geom_angle_publ_flag
O1 Tl1 O1 72.3(5) . 3_655 ?
N1 O1 Tl1 102.3(10) . . ?
N1 O1 Tl1 140.0(10) . 3_655 ?
Tl1 O1 Tl1 107.7(5) . 3_655 ?
C7 N1 O1 114.6(15) . . ?
C2 C1 C6 118.0(16) . . ?
C2 C1 C7 124.1(17) . . ?
C6 C1 C7 117.7(16) . . ?
C1 C2 C3 124.7(18) . . ?
C1 C2 Cl1 119.8(14) . . ?
C3 C2 Cl1 115.3(16) . . ?
C2 C3 C4 116.1(19) . . ?
C5 C4 C3 121.1(17) . . ?
C4 C5 C6 120.7(17) . . ?
C1 C6 C5 119.2(17) . . ?
N1 C7 C8 120.2(16) . . ?
N1 C7 C1 118.0(16) . . ?
C8 C7 C1 121.6(16) . . ?
N2 C8 C7 175(2) . . ?

loop_
_geom_bond_atom_site_label_1
_geom_bond_atom_site_label_2
_geom_bond_distance
_geom_bond_site_symmetry_2
_geom_bond_publ_flag
Tl1 O1 2.587(13) . ?
Tl1 O1 2.594(13) 3_655 ?
Cl1 C2 1.770(18) . ?
O1 N1 1.364(18) . ?
O1 Tl1 2.594(13) 3_655 ?
N1 C7 1.31(2) . ?
N2 C8 1.17(3) . ?
C1 C2 1.36(3) . ?
C1 C6 1.40(3) . ?
C1 C7 1.49(2) . ?
C2 C3 1.40(3) . ?
C3 C4 1.40(3) . ?
C4 C5 1.37(3) . ?
C5 C6 1.41(2) . ?
C7 C8 1.42(3) . ?

loop_
_geom_torsion_atom_site_label_1
_geom_torsion_atom_site_label_2
_geom_torsion_atom_site_label_3
_geom_torsion_atom_site_label_4
_geom_torsion
_geom_torsion_site_symmetry_1
_geom_torsion_site_symmetry_2
_geom_torsion_site_symmetry_3
_geom_torsion_site_symmetry_4
_geom_torsion_publ_flag
O1 Tl1 O1 N1 153.2(13) 3_655 . . . ?
O1 Tl1 O1 Tl1 0.0 3_655 . . 3_655 ?
Tl1 O1 N1 C7 -169.5(13) . . . . ?
Tl1 O1 N1 C7 -31(3) 3_655 . . . ?
C6 C1 C2 C3 -3(3) . . . . ?
C7 C1 C2 C3 -178.7(18) . . . . ?
C6 C1 C2 Cl1 -178.1(14) . . . . ?
C7 C1 C2 Cl1 6(3) . . . . ?
C1 C2 C3 C4 2(3) . . . . ?
Cl1 C2 C3 C4 178.0(15) . . . . ?
C2 C3 C4 C5 -2(3) . . . . ?
C3 C4 C5 C6 2(3) . . . . ?
C2 C1 C6 C5 2(3) . . . . ?
C7 C1 C6 C5 178.6(17) . . . . ?
C4 C5 C6 C1 -2(3) . . . . ?
O1 N1 C7 C8 0(3) . . . . ?
O1 N1 C7 C1 -174.7(16) . . . . ?
C2 C1 C7 N1 -136.3(19) . . . . ?
C6 C1 C7 N1 48(3) . . . . ?
C2 C1 C7 C8 49(3) . . . . ?
C6 C1 C7 C8 -127(2) . . . . ?
N1 C7 C8 N2 -40(28) . . . . ?
C1 C7 C8 N2 135(27) . . . . ?
